data_4302158
loop_
_publ_author_name
'Anna-Gay D. Nelson'
'Travis H. Bray'
'Forrest A. Stanley'
'Thomas E. Albrecht-Schmitt'

_publ_section_title
;
Periodic Trends in Actinide Phosphonates: Divergence and Convergence
between Thorium, Uranium, Neptunium, and Plutonium Systems
;
_journal_name_full 'Inorganic Chemistry'
_journal_page_first 4530
_journal_page_last 4535
_journal_paper_doi 10.1021/ic900484w
_journal_volume 48
_journal_year 2009
_chemical_formula_moiety 'C2 H10 O16 P4 Pu U'
_chemical_formula_sum 'C2 H10 O16 P4 Pu U'
_chemical_formula_weight 894.01
_chemical_name_systematic
; 
 ? 
;
_space_group_IT_number 11
_symmetry_cell_setting monoclinic
_symmetry_space_group_name_Hall '-P 2yb'
_symmetry_space_group_name_H-M 'P 1 21/m 1'
_atom_sites_solution_hydrogens geom
_atom_sites_solution_primary direct
_atom_sites_solution_secondary difmap
_audit_creation_method SHELXL-97
_cell_angle_alpha 90.00
_cell_angle_beta 98.485(2)
_cell_angle_gamma 90.00
_cell_formula_units_Z 2
_cell_length_a 5.4763(7)
_cell_length_b 20.078(3)
_cell_length_c 6.8762(9)
_cell_measurement_reflns_used 1623
_cell_measurement_temperature 193(2)
_cell_measurement_theta_max 28.43
_cell_measurement_theta_min 2.03
_cell_volume 747.78(18)
_computing_cell_refinement 'SMART, SAINT'
_computing_data_collection SMART
_computing_data_reduction SAINT
_computing_molecular_graphics 'SHELXP-97 (Sheldrick, 1997)'
_computing_publication_material 'SHELXCIF-97 (Sheldrick, 2000)'
_computing_structure_refinement 'SHELXL-97 (Sheldrick, 1997)'
_computing_structure_solution 'SHELXS-97 (Sheldrick, 1990)'
_diffrn_ambient_temperature 193(2)
_diffrn_measured_fraction_theta_full 0.979
_diffrn_measured_fraction_theta_max 0.979
_diffrn_measurement_device_type 'Bruker APEX'
_diffrn_measurement_method '0.3 wide /w exposure'
_diffrn_radiation_monochromator graphite
_diffrn_radiation_source 'fine-focus sealed tube'
_diffrn_radiation_type MoK\a
_diffrn_radiation_wavelength 0.71073
_diffrn_reflns_av_R_equivalents 0.0587
_diffrn_reflns_av_sigmaI/netI 0.0555
_diffrn_reflns_limit_h_max 7
_diffrn_reflns_limit_h_min -7
_diffrn_reflns_limit_k_max 26
_diffrn_reflns_limit_k_min -26
_diffrn_reflns_limit_l_max 9
_diffrn_reflns_limit_l_min -9
_diffrn_reflns_number 7019
_diffrn_reflns_theta_full 28.43
_diffrn_reflns_theta_max 28.43
_diffrn_reflns_theta_min 2.03
_diffrn_standards_decay_% 0
_diffrn_standards_interval_count na
_diffrn_standards_interval_time na
_diffrn_standards_number na
_exptl_absorpt_coefficient_mu 15.697
_exptl_absorpt_correction_T_max 0.4009
_exptl_absorpt_correction_T_min 0.2825
_exptl_absorpt_correction_type numerical
_exptl_absorpt_process_details SHELXPREP
_exptl_crystal_colour orange-pink
_exptl_crystal_density_diffrn 3.970
_exptl_crystal_density_meas ?
_exptl_crystal_density_method 'not measured'
_exptl_crystal_description prism
_exptl_crystal_F_000 792
_exptl_crystal_size_max 0.100
_exptl_crystal_size_mid 0.070
_exptl_crystal_size_min 0.070
_refine_diff_density_max 4.316
_refine_diff_density_min -3.480
_refine_diff_density_rms 0.472
_refine_ls_extinction_method none
_refine_ls_goodness_of_fit_ref 1.035
_refine_ls_hydrogen_treatment constr
_refine_ls_matrix_type full
_refine_ls_number_parameters 115
_refine_ls_number_reflns 1900
_refine_ls_number_restraints 0
_refine_ls_restrained_S_all 1.035
_refine_ls_R_factor_all 0.0458
_refine_ls_R_factor_gt 0.0401
_refine_ls_shift/su_max 0.000
_refine_ls_shift/su_mean 0.000
_refine_ls_structure_factor_coef Fsqd
_refine_ls_weighting_details 'calc w=1/[\s^2^(Fo^2^)+(0.0628P)^2^+0.0000P] where P=(Fo^2^+2Fc^2^)/3'
_refine_ls_weighting_scheme calc
_refine_ls_wR_factor_gt 0.1025
_refine_ls_wR_factor_ref 0.1047
_reflns_number_gt 1623
_reflns_number_total 1900
_reflns_threshold_expression >2sigma(I)
_cod_data_source_file ic900484w_si_001_3.cif
_cod_data_source_block U/Pu-1
_cod_depositor_comments
;
The following automatic conversions were performed:
'_symmetry_cell_setting' value 'Monoclinic' changed to 'monoclinic'
according to '/home/saulius/struct/CIF-dictionaries/cif_core.dic'
dictionary named 'cif_core.dic' version 2.4.1 from 2010-06-29.

Automatic conversion script
Id: cif_fix_enum 1527 2010-12-29 10:47:43Z saulius 

The following automatic conversions were performed:

'_exptl_crystal_density_meas' value 'nm' was changed to '?' - the
value is perceived as not measured.

Automatic conversion script
Id: cif_fix_values 3008 2015-01-20 13:52:24Z robertas 
;
_cod_original_cell_volume 747.79(17)
_cod_original_sg_symbol_H-M 'P 21/m'
_cod_database_code 4302158

loop_
_symmetry_equiv_pos_as_xyz
'x, y, z'
'-x, y+1/2, -z'
'-x, -y, -z'
'x, -y-1/2, z'

loop_
_atom_site_label
_atom_site_type_symbol
_atom_site_fract_x
_atom_site_fract_y
_atom_site_fract_z
_atom_site_U_iso_or_equiv
_atom_site_adp_type
_atom_site_occupancy
_atom_site_symmetry_multiplicity
_atom_site_calc_flag
_atom_site_refinement_flags
_atom_site_disorder_assembly
_atom_site_disorder_group
Pu1 Pu 0.31176(8) 0.2500 0.88482(6) 0.00823(15) Uani 1 2 d S . .
U1 U 0.5000 0.5000 1.5000 0.01501(16) Uani 1 2 d S . .
P1 P 0.0896(5) 0.38279(13) 1.1775(4) 0.0213(6) Uani 1 1 d . . .
O6 O 0.0102(13) 0.3184(3) 0.7405(10) 0.0209(15) Uani 1 1 d . . .
O9 O 0.3221(14) 0.4883(4) 1.6893(11) 0.0200(15) Uani 1 1 d . . .
O3 O 0.2443(13) 0.4348(4) 1.2928(10) 0.0243(16) Uani 1 1 d . . .
O8 O 0.3194(18) 0.2500 0.5258(14) 0.021(2) Uani 1 2 d S . .
O7 O 0.6160(19) 0.2500 1.1872(16) 0.025(2) Uani 1 2 d S . .
O2 O 0.2207(19) 0.3235(5) 1.1159(10) 0.055(3) Uani 1 1 d . . .
O1 O -0.1036(18) 0.3550(4) 1.3001(11) 0.037(2) Uani 1 1 d . . .
C1 C -0.0774(19) 0.4205(5) 0.9671(13) 0.0169(19) Uani 1 1 d . . .
H1A H 0.0318 0.4527 0.9128 0.020 Uiso 1 1 calc R . .
H1B H -0.2168 0.4459 1.0072 0.020 Uiso 1 1 calc R . .
P2 P -0.1974(4) 0.36300(11) 0.7765(3) 0.0128(5) Uani 1 1 d . . .
O5 O -0.2725(12) 0.4064(3) 0.5928(9) 0.0144(13) Uani 1 1 d . . .
O4 O -0.4138(13) 0.3268(4) 0.8363(12) 0.0308(19) Uani 1 1 d . . .

loop_
_atom_site_aniso_label
_atom_site_aniso_U_11
_atom_site_aniso_U_22
_atom_site_aniso_U_33
_atom_site_aniso_U_23
_atom_site_aniso_U_13
_atom_site_aniso_U_12
Pu1 0.0101(2) 0.0075(2) 0.0067(2) 0.000 -0.00004(16) 0.000
U1 0.0179(3) 0.0147(3) 0.0134(3) 0.00668(16) 0.0057(2) 0.00588(17)
P1 0.0384(16) 0.0180(13) 0.0069(10) -0.0008(9) 0.0021(11) 0.0133(11)
O6 0.026(4) 0.012(3) 0.021(4) -0.006(3) -0.009(3) 0.008(3)
O9 0.019(4) 0.027(4) 0.018(4) 0.007(3) 0.015(3) 0.008(3)
O3 0.021(4) 0.035(4) 0.016(3) 0.003(3) -0.001(3) 0.006(3)
O8 0.018(5) 0.035(6) 0.013(5) 0.000 0.008(4) 0.000
O7 0.026(5) 0.024(6) 0.022(5) 0.000 -0.004(4) 0.000
O2 0.096(8) 0.055(6) 0.008(4) -0.006(4) -0.010(4) 0.066(6)
O1 0.084(7) 0.016(4) 0.011(3) -0.005(3) 0.009(4) -0.020(4)
C1 0.024(5) 0.015(4) 0.012(4) 0.000(3) 0.001(4) 0.005(4)
P2 0.0135(11) 0.0089(11) 0.0146(11) 0.0034(9) -0.0030(9) -0.0013(8)
O5 0.019(3) 0.011(3) 0.013(3) 0.001(2) 0.001(3) 0.005(2)
O4 0.022(4) 0.030(4) 0.036(4) 0.018(4) -0.011(3) -0.017(3)

loop_
_atom_type_symbol
_atom_type_description
_atom_type_scat_dispersion_real
_atom_type_scat_dispersion_imag
_atom_type_scat_source
C C 0.0033 0.0016 'International Tables Vol C Tables 4.2.6.8 and 6.1.1.4'
H H 0.0000 0.0000 'International Tables Vol C Tables 4.2.6.8 and 6.1.1.4'
O O 0.0106 0.0060 'International Tables Vol C Tables 4.2.6.8 and 6.1.1.4'
P P 0.1023 0.0942 'International Tables Vol C Tables 4.2.6.8 and 6.1.1.4'
U U -9.6767 9.6646 'International Tables Vol C Tables 4.2.6.8 and 6.1.1.4'
Pu Pu -9.4100 4.3056 'International Tables Vol C Tables 4.2.6.8 and 6.1.1.4'

loop_
_geom_angle_atom_site_label_1
_geom_angle_atom_site_label_2
_geom_angle_atom_site_label_3
_geom_angle
_geom_angle_site_symmetry_1
_geom_angle_site_symmetry_3
_geom_angle_publ_flag
O4 Pu1 O4 88.4(5) 1_655 4_665 ?
O4 Pu1 O6 88.8(3) 1_655 . ?
O4 Pu1 O6 145.6(3) 4_665 . ?
O4 Pu1 O6 145.6(3) 1_655 4_565 ?
O4 Pu1 O6 88.8(3) 4_665 4_565 ?
O6 Pu1 O6 74.8(4) . 4_565 ?
O4 Pu1 O2 141.3(3) 1_655 4_565 ?
O4 Pu1 O2 82.9(4) 4_665 4_565 ?
O6 Pu1 O2 118.6(4) . 4_565 ?
O6 Pu1 O2 72.0(2) 4_565 4_565 ?
O4 Pu1 O2 82.9(4) 1_655 . ?
O4 Pu1 O2 141.3(3) 4_665 . ?
O6 Pu1 O2 72.0(2) . . ?
O6 Pu1 O2 118.6(4) 4_565 . ?
O2 Pu1 O2 80.8(5) 4_565 . ?
O4 Pu1 O7 74.8(3) 1_655 . ?
O4 Pu1 O7 74.8(3) 4_665 . ?
O6 Pu1 O7 136.8(2) . . ?
O6 Pu1 O7 136.8(2) 4_565 . ?
O2 Pu1 O7 66.5(3) 4_565 . ?
O2 Pu1 O7 66.5(3) . . ?
O4 Pu1 O8 74.8(3) 1_655 . ?
O4 Pu1 O8 74.8(3) 4_665 . ?
O6 Pu1 O8 71.4(3) . . ?
O6 Pu1 O8 71.4(3) 4_565 . ?
O2 Pu1 O8 137.2(2) 4_565 . ?
O2 Pu1 O8 137.2(2) . . ?
O7 Pu1 O8 137.1(4) . . ?
O9 U1 O9 180.0(3) . 3_668 ?
O9 U1 O3 91.7(3) . . ?
O9 U1 O3 88.3(3) 3_668 . ?
O9 U1 O3 88.3(3) . 3_668 ?
O9 U1 O3 91.7(3) 3_668 3_668 ?
O3 U1 O3 180.000(2) . 3_668 ?
O9 U1 O5 88.7(3) . 3_567 ?
O9 U1 O5 91.3(3) 3_668 3_567 ?
O3 U1 O5 92.2(2) . 3_567 ?
O3 U1 O5 87.8(2) 3_668 3_567 ?
O9 U1 O5 91.3(3) . 1_656 ?
O9 U1 O5 88.7(3) 3_668 1_656 ?
O3 U1 O5 87.8(2) . 1_656 ?
O3 U1 O5 92.2(2) 3_668 1_656 ?
O5 U1 O5 180.000(3) 3_567 1_656 ?
O2 P1 O3 116.8(6) . . ?
O2 P1 O1 105.3(6) . . ?
O3 P1 O1 109.9(4) . . ?
O2 P1 C1 108.9(4) . . ?
O3 P1 C1 108.7(4) . . ?
O1 P1 C1 106.7(5) . . ?
P2 O6 Pu1 144.5(4) . . ?
P1 O3 U1 170.9(5) . . ?
P1 O2 Pu1 152.1(4) . . ?
P1 C1 P2 114.3(5) . . ?
P1 C1 H1A 108.7 . . ?
P2 C1 H1A 108.7 . . ?
P1 C1 H1B 108.7 . . ?
P2 C1 H1B 108.7 . . ?
H1A C1 H1B 107.6 . . ?
O6 P2 O4 114.0(5) . . ?
O6 P2 O5 108.7(4) . . ?
O4 P2 O5 111.9(4) . . ?
O6 P2 C1 107.5(4) . . ?
O4 P2 C1 109.3(5) . . ?
O5 P2 C1 105.0(4) . . ?
P2 O5 U1 139.5(4) . 1_454 ?
P2 O4 Pu1 164.0(6) . 1_455 ?

loop_
_geom_bond_atom_site_label_1
_geom_bond_atom_site_label_2
_geom_bond_distance
_geom_bond_site_symmetry_2
_geom_bond_publ_flag
Pu1 O4 2.213(7) 1_655 ?
Pu1 O4 2.213(7) 4_665 ?
Pu1 O6 2.262(7) . ?
Pu1 O6 2.262(7) 4_565 ?
Pu1 O2 2.277(7) 4_565 ?
Pu1 O2 2.277(7) . ?
Pu1 O7 2.465(10) . ?
Pu1 O8 2.475(9) . ?
U1 O9 1.753(7) . ?
U1 O9 1.753(7) 3_668 ?
U1 O3 2.262(7) . ?
U1 O3 2.262(7) 3_668 ?
U1 O5 2.293(6) 3_567 ?
U1 O5 2.293(6) 1_656 ?
P1 O2 1.483(8) . ?
P1 O3 1.496(8) . ?
P1 O1 1.551(9) . ?
P1 C1 1.764(10) . ?
O6 P2 1.495(7) . ?
C1 P2 1.796(10) . ?
C1 H1A 0.9900 . ?
C1 H1B 0.9900 . ?
P2 O4 1.498(7) . ?
P2 O5 1.540(6) . ?
O5 U1 2.293(6) 1_454 ?
O4 Pu1 2.213(7) 1_455 ?
